data_1517052
loop_
_publ_author_name
'Tiffany M. Smith'
'Diona Symester'
'Kathryn Perrin'
'Jose Vargas'
'Michael Tichenor'
'Charles J. O-Connor'
'Jon Zubieta'

_publ_section_title
;
 Hydrothermal syntheses and structural chemistry of Mn(II), Co(II) and
 Ni(II) coordination polymers with xylyl-diphosphonate ligands
;
_journal_name_full
;
Inorganica Chimica Acta
;
_journal_page_first 46
_journal_page_last 59
_journal_volume 402
_journal_year 2013
_chemical_formula_moiety 'C32 H28 Co N4 O6 P2, C8 H10 O6 P2'
_chemical_formula_sum 'C40 H38 Co N4 O12 P4'
_chemical_formula_weight 949.55
_space_group_IT_number 15
_symmetry_cell_setting monoclinic
_symmetry_space_group_name_Hall '-C 2yc'
_symmetry_space_group_name_H-M 'C 1 2/c 1'
_atom_sites_solution_hydrogens geom
_atom_sites_solution_primary direct
_atom_sites_solution_secondary difmap
_cell_angle_alpha 90.00
_cell_angle_beta 96.5220(10)
_cell_angle_gamma 90.00
_cell_formula_units_Z 4
_cell_length_a 18.2825(11)
_cell_length_b 25.5632(16)
_cell_length_c 8.5534(5)
_cell_measurement_reflns_used 9704
_cell_measurement_temperature 90(2)
_cell_measurement_theta_max 35.11
_cell_measurement_theta_min 2.64
_cell_volume 3971.6(4)
_computing_cell_refinement 'Bruker SAINT (Bruker, 2011)'
_computing_data_collection 'Bruker APEX2 (Bruker, 2011)'
_computing_data_reduction 'Bruker SAINT (Bruker, 2011)'
_computing_molecular_graphics 'CrystalMaker (Palmer, 2010)'
_computing_publication_material 'Bruker SHELXTL (Bruker, 2011)'
_computing_structure_refinement 'SHELXL-97 (Sheldrick, 2008)'
_computing_structure_solution 'SHELXS-97 (Sheldrick, 2008)'
_diffrn_ambient_temperature 90(2)
_diffrn_measured_fraction_theta_full 1.000
_diffrn_measured_fraction_theta_max 1.000
_diffrn_measurement_device_type 'Bruker APEX-II CCD'
_diffrn_measurement_method '\f and \w scans'
_diffrn_radiation_monochromator graphite
_diffrn_radiation_source 'fine-focus sealed tube'
_diffrn_radiation_type MoK\a
_diffrn_radiation_wavelength 0.71073
_diffrn_reflns_av_R_equivalents 0.0212
_diffrn_reflns_av_sigmaI/netI 0.0210
_diffrn_reflns_limit_h_max 25
_diffrn_reflns_limit_h_min -18
_diffrn_reflns_limit_k_max 35
_diffrn_reflns_limit_k_min -33
_diffrn_reflns_limit_l_max 8
_diffrn_reflns_limit_l_min -11
_diffrn_reflns_number 20195
_diffrn_reflns_theta_full 29.57
_diffrn_reflns_theta_max 29.57
_diffrn_reflns_theta_min 1.38
_exptl_absorpt_coefficient_mu 0.665
_exptl_absorpt_correction_T_max 0.9365
_exptl_absorpt_correction_T_min 0.8255
_exptl_absorpt_correction_type multi-scan
_exptl_absorpt_process_details 'SADABS SHELXL-97 (Sheldrick, 2008)'
_exptl_crystal_colour orange
_exptl_crystal_density_diffrn 1.588
_exptl_crystal_density_method 'not measured'
_exptl_crystal_description block
_exptl_crystal_F_000 1956
_exptl_crystal_size_max 0.30
_exptl_crystal_size_mid 0.20
_exptl_crystal_size_min 0.10
_refine_diff_density_max 0.445
_refine_diff_density_min -0.361
_refine_diff_density_rms 0.061
_refine_ls_extinction_method none
_refine_ls_goodness_of_fit_ref 1.036
_refine_ls_hydrogen_treatment constr
_refine_ls_matrix_type full
_refine_ls_number_parameters 279
_refine_ls_number_reflns 5579
_refine_ls_number_restraints 0
_refine_ls_restrained_S_all 1.036
_refine_ls_R_factor_all 0.0357
_refine_ls_R_factor_gt 0.0288
_refine_ls_shift/su_max 0.001
_refine_ls_shift/su_mean 0.000
_refine_ls_structure_factor_coef Fsqd
_refine_ls_weighting_details 'calc w=1/[\s^2^(Fo^2^)+(0.0409P)^2^+3.7463P] where P=(Fo^2^+2Fc^2^)/3'
_refine_ls_weighting_scheme calc
_refine_ls_wR_factor_gt 0.0741
_refine_ls_wR_factor_ref 0.0775
_reflns_number_gt 4856
_reflns_number_total 5579
_reflns_threshold_expression >2sigma(I)
_cod_data_source_file ICA-2013-402-46-59-10.cif
_cod_data_source_block compound_10
_cod_original_sg_symbol_Hall -C2yc
_cod_original_sg_symbol_H-M C2/c
_cod_database_code 1517052

loop_
_symmetry_equiv_pos_as_xyz
'x, y, z'
'-x, y, -z+1/2'
'x+1/2, y+1/2, z'
'-x+1/2, y+1/2, -z+1/2'
'-x, -y, -z'
'x, -y, z-1/2'
'-x+1/2, -y+1/2, -z'
'x+1/2, -y+1/2, z-1/2'

loop_
_atom_site_label
_atom_site_type_symbol
_atom_site_fract_x
_atom_site_fract_y
_atom_site_fract_z
_atom_site_U_iso_or_equiv
_atom_site_adp_type
_atom_site_occupancy
_atom_site_symmetry_multiplicity
_atom_site_calc_flag
_atom_site_refinement_flags
Co1 Co 0.0000 0.217978(10) 0.7500 0.01207(7) Uani 1 2 d S
P1 P 0.110750(18) 0.120050(13) 0.65676(4) 0.01254(7) Uani 1 1 d .
P2 P 0.219819(17) 0.474069(14) 0.21353(4) 0.01169(7) Uani 1 1 d .
O1 O 0.05915(5) 0.16517(4) 0.63448(11) 0.0175(2) Uani 1 1 d .
O2 O 0.18169(5) 0.13140(4) 0.57732(11) 0.0180(2) Uani 1 1 d .
H2' H 0.2133 0.1096 0.6065 0.022 Uiso 1 1 calc R
O3 O 0.13222(5) 0.10788(4) 0.83434(11) 0.01567(19) Uani 1 1 d .
H3' H 0.1593 0.0822 0.8433 0.019 Uiso 1 1 calc R
O4 O 0.21620(5) 0.43114(4) 0.33388(11) 0.01507(19) Uani 1 1 d .
O5 O 0.27771(5) 0.46550(4) 0.10007(11) 0.01402(18) Uani 1 1 d .
O6 O 0.23468(6) 0.52847(4) 0.29735(11) 0.01638(19) Uani 1 1 d .
H6' H 0.2484 0.5238 0.3909 0.020 Uiso 1 1 calc R
N1 N 0.07225(6) 0.22594(5) 0.96253(13) 0.0146(2) Uani 1 1 d .
N2 N 0.07370(6) 0.27916(4) 0.68980(14) 0.0152(2) Uani 1 1 d .
C1 C 0.07050(8) 0.19985(6) 1.09662(16) 0.0183(3) Uani 1 1 d .
H1 H 0.0362 0.1731 1.0999 0.022 Uiso 1 1 calc R
C2 C 0.11810(8) 0.21085(6) 1.23379(17) 0.0214(3) Uani 1 1 d .
H2 H 0.1152 0.1917 1.3253 0.026 Uiso 1 1 calc R
C3 C 0.16892(8) 0.25031(6) 1.23031(17) 0.0212(3) Uani 1 1 d .
H3 H 0.2006 0.2584 1.3200 0.025 Uiso 1 1 calc R
C4 C 0.17273(8) 0.27856(6) 1.08951(17) 0.0182(3) Uani 1 1 d .
C5 C 0.22547(8) 0.31923(6) 1.07425(18) 0.0222(3) Uani 1 1 d .
H5 H 0.2584 0.3284 1.1609 0.027 Uiso 1 1 calc R
C6 C 0.22818(8) 0.34446(6) 0.93601(18) 0.0216(3) Uani 1 1 d .
H6 H 0.2635 0.3703 0.9287 0.026 Uiso 1 1 calc R
C7 C 0.17752(8) 0.33204(5) 0.80042(17) 0.0175(3) Uani 1 1 d .
C8 C 0.17787(8) 0.35710(6) 0.65341(17) 0.0204(3) Uani 1 1 d .
H8 H 0.2123 0.3830 0.6402 0.025 Uiso 1 1 calc R
C9 C 0.12710(8) 0.34291(6) 0.53015(17) 0.0217(3) Uani 1 1 d .
H9 H 0.1268 0.3590 0.4325 0.026 Uiso 1 1 calc R
C10 C 0.07563(8) 0.30370(6) 0.55375(16) 0.0191(3) Uani 1 1 d .
H10 H 0.0412 0.2945 0.4698 0.023 Uiso 1 1 calc R
C11 C 0.12441(7) 0.29271(5) 0.81210(16) 0.0148(2) Uani 1 1 d .
C12 C 0.12270(7) 0.26503(5) 0.95867(16) 0.0151(2) Uani 1 1 d .
C13 C 0.07066(8) 0.06088(6) 0.57299(16) 0.0183(3) Uani 1 1 d .
H13A H 0.1089 0.0344 0.5771 0.022 Uiso 1 1 calc R
H13B H 0.0341 0.0489 0.6385 0.022 Uiso 1 1 calc R
C14 C 0.03468(7) 0.06468(5) 0.40546(15) 0.0149(2) Uani 1 1 d .
C15 C 0.07642(7) 0.06527(6) 0.27898(17) 0.0176(3) Uani 1 1 d .
H15 H 0.1275 0.0654 0.2973 0.021 Uiso 1 1 calc R
C16 C 0.04197(7) 0.06563(6) 0.12551(16) 0.0171(3) Uani 1 1 d .
H16 H 0.0704 0.0665 0.0421 0.020 Uiso 1 1 calc R
C17 C 0.03220(7) 0.52921(6) 0.21253(16) 0.0168(3) Uani 1 1 d .
H17 H 0.0533 0.5608 0.1879 0.020 Uiso 1 1 calc R
C18 C 0.06483(7) 0.48248(6) 0.17462(15) 0.0156(3) Uani 1 1 d .
C19 C 0.03201(7) 0.43568(6) 0.21245(16) 0.0186(3) Uani 1 1 d .
H19 H 0.0529 0.4040 0.1874 0.022 Uiso 1 1 calc R
C20 C 0.13346(7) 0.48183(6) 0.09132(15) 0.0168(3) Uani 1 1 d .
H20A H 0.1353 0.5143 0.0332 0.020 Uiso 1 1 calc R
H20B H 0.1288 0.4536 0.0151 0.020 Uiso 1 1 calc R

loop_
_atom_site_aniso_label
_atom_site_aniso_U_11
_atom_site_aniso_U_22
_atom_site_aniso_U_33
_atom_site_aniso_U_23
_atom_site_aniso_U_13
_atom_site_aniso_U_12
Co1 0.01203(11) 0.01167(12) 0.01200(12) 0.000 -0.00080(9) 0.000
P1 0.01171(14) 0.01413(16) 0.01146(15) -0.00019(12) -0.00006(11) 0.00158(11)
P2 0.00913(14) 0.01652(16) 0.00945(14) 0.00024(11) 0.00120(11) 0.00071(11)
O1 0.0181(4) 0.0171(5) 0.0166(4) -0.0012(4) -0.0012(4) 0.0056(4)
O2 0.0138(4) 0.0246(5) 0.0155(5) 0.0029(4) 0.0015(4) 0.0013(4)
O3 0.0153(4) 0.0194(5) 0.0122(4) 0.0006(4) 0.0010(3) 0.0038(4)
O4 0.0128(4) 0.0189(5) 0.0139(4) 0.0024(4) 0.0032(3) 0.0003(3)
O5 0.0111(4) 0.0202(5) 0.0110(4) 0.0010(4) 0.0024(3) 0.0021(3)
O6 0.0206(5) 0.0179(5) 0.0105(4) -0.0001(3) 0.0010(4) 0.0000(4)
N1 0.0143(5) 0.0152(5) 0.0138(5) 0.0004(4) -0.0003(4) -0.0011(4)
N2 0.0166(5) 0.0146(5) 0.0141(5) -0.0008(4) 0.0005(4) -0.0004(4)
C1 0.0187(6) 0.0191(7) 0.0166(6) 0.0022(5) 0.0000(5) -0.0019(5)
C2 0.0243(7) 0.0240(7) 0.0152(6) 0.0028(5) -0.0005(5) -0.0011(6)
C3 0.0212(6) 0.0262(7) 0.0149(6) -0.0019(5) -0.0033(5) -0.0012(6)
C4 0.0184(6) 0.0187(7) 0.0169(6) -0.0034(5) -0.0005(5) -0.0015(5)
C5 0.0222(7) 0.0228(7) 0.0205(7) -0.0048(6) -0.0022(5) -0.0058(6)
C6 0.0204(7) 0.0194(7) 0.0248(7) -0.0045(6) 0.0017(6) -0.0071(5)
C7 0.0178(6) 0.0153(6) 0.0197(6) -0.0025(5) 0.0029(5) -0.0019(5)
C8 0.0227(7) 0.0170(7) 0.0226(7) -0.0013(5) 0.0070(5) -0.0039(5)
C9 0.0263(7) 0.0207(7) 0.0189(7) 0.0026(5) 0.0056(6) -0.0023(6)
C10 0.0215(7) 0.0198(7) 0.0157(6) 0.0002(5) 0.0007(5) -0.0026(5)
C11 0.0153(6) 0.0128(6) 0.0164(6) -0.0018(5) 0.0021(5) 0.0006(5)
C12 0.0150(6) 0.0149(6) 0.0151(6) -0.0016(5) 0.0007(5) -0.0004(5)
C13 0.0232(6) 0.0154(6) 0.0151(6) 0.0000(5) -0.0023(5) -0.0012(5)
C14 0.0183(6) 0.0116(6) 0.0142(6) -0.0003(5) -0.0004(5) -0.0001(5)
C15 0.0134(6) 0.0190(7) 0.0203(6) -0.0008(5) 0.0018(5) 0.0001(5)
C16 0.0173(6) 0.0191(7) 0.0154(6) -0.0004(5) 0.0047(5) 0.0006(5)
C17 0.0124(6) 0.0228(7) 0.0151(6) 0.0015(5) 0.0005(5) -0.0012(5)
C18 0.0091(5) 0.0279(7) 0.0093(5) 0.0002(5) -0.0011(4) 0.0003(5)
C19 0.0141(6) 0.0242(7) 0.0175(6) -0.0012(5) 0.0016(5) 0.0023(5)
C20 0.0102(5) 0.0289(7) 0.0112(6) 0.0003(5) 0.0011(4) 0.0013(5)

loop_
_atom_type_symbol
_atom_type_description
_atom_type_scat_dispersion_real
_atom_type_scat_dispersion_imag
_atom_type_scat_source
C C 0.0033 0.0016 'International Tables Vol C Tables 4.2.6.8 and 6.1.1.4'
H H 0.0000 0.0000 'International Tables Vol C Tables 4.2.6.8 and 6.1.1.4'
N N 0.0061 0.0033 'International Tables Vol C Tables 4.2.6.8 and 6.1.1.4'
O O 0.0106 0.0060 'International Tables Vol C Tables 4.2.6.8 and 6.1.1.4'
P P 0.1023 0.0942 'International Tables Vol C Tables 4.2.6.8 and 6.1.1.4'
Co Co 0.3494 0.9721 'International Tables Vol C Tables 4.2.6.8 and 6.1.1.4'

loop_
_geom_angle_atom_site_label_1
_geom_angle_atom_site_label_2
_geom_angle_atom_site_label_3
_geom_angle
_geom_angle_site_symmetry_1
_geom_angle_site_symmetry_3
O1 Co1 O1 97.73(6) 2_556 .
O1 Co1 N1 87.80(4) 2_556 .
O1 Co1 N1 99.44(4) . .
O1 Co1 N1 99.44(4) 2_556 2_556
O1 Co1 N1 87.80(4) . 2_556
N1 Co1 N1 169.04(6) . 2_556
O1 Co1 N2 165.09(4) 2_556 .
O1 Co1 N2 89.11(4) . .
N1 Co1 N2 77.98(4) . .
N1 Co1 N2 94.03(4) 2_556 .
O1 Co1 N2 89.11(4) 2_556 2_556
O1 Co1 N2 165.09(4) . 2_556
N1 Co1 N2 94.03(4) . 2_556
N1 Co1 N2 77.98(4) 2_556 2_556
N2 Co1 N2 87.46(6) . 2_556
O1 P1 O3 111.45(6) . .
O1 P1 O2 110.28(6) . .
O3 P1 O2 109.43(5) . .
O1 P1 C13 112.21(6) . .
O3 P1 C13 105.52(6) . .
O2 P1 C13 107.78(6) . .
O4 P2 O5 114.51(5) . .
O4 P2 O6 110.48(5) . .
O5 P2 O6 108.61(5) . .
O4 P2 C20 111.82(6) . .
O5 P2 C20 105.74(6) . .
O6 P2 C20 105.15(6) . .
P1 O1 Co1 144.01(6) . .
P1 O2 H2' 109.5 . .
P1 O3 H3' 109.5 . .
P2 O6 H6' 109.5 . .
C1 N1 C12 118.11(12) . .
C1 N1 Co1 127.87(9) . .
C12 N1 Co1 113.88(9) . .
C10 N2 C11 118.05(12) . .
C10 N2 Co1 129.06(10) . .
C11 N2 Co1 112.89(9) . .
N1 C1 C2 123.05(13) . .
N1 C1 H1 118.5 . .
C2 C1 H1 118.5 . .
C3 C2 C1 118.96(14) . .
C3 C2 H2 120.5 . .
C1 C2 H2 120.5 . .
C2 C3 C4 119.52(13) . .
C2 C3 H3 120.2 . .
C4 C3 H3 120.2 . .
C12 C4 C3 117.53(13) . .
C12 C4 C5 119.30(13) . .
C3 C4 C5 123.16(13) . .
C6 C5 C4 121.12(13) . .
C6 C5 H5 119.4 . .
C4 C5 H5 119.4 . .
C5 C6 C7 121.11(13) . .
C5 C6 H6 119.4 . .
C7 C6 H6 119.4 . .
C11 C7 C8 117.37(13) . .
C11 C7 C6 119.15(13) . .
C8 C7 C6 123.48(13) . .
C9 C8 C7 119.57(13) . .
C9 C8 H8 120.2 . .
C7 C8 H8 120.2 . .
C8 C9 C10 118.94(13) . .
C8 C9 H9 120.5 . .
C10 C9 H9 120.5 . .
N2 C10 C9 123.28(13) . .
N2 C10 H10 118.4 . .
C9 C10 H10 118.4 . .
N2 C11 C7 122.79(12) . .
N2 C11 C12 117.56(12) . .
C7 C11 C12 119.64(12) . .
N1 C12 C4 122.82(12) . .
N1 C12 C11 117.52(12) . .
C4 C12 C11 119.65(12) . .
C14 C13 P1 116.03(10) . .
C14 C13 H13A 108.3 . .
P1 C13 H13A 108.3 . .
C14 C13 H13B 108.3 . .
P1 C13 H13B 108.3 . .
H13A C13 H13B 107.4 . .
C15 C14 C16 118.62(12) . 2
C15 C14 C13 121.30(12) . .
C16 C14 C13 120.04(12) 2 .
C16 C15 C14 120.27(12) . .
C16 C15 H15 119.9 . .
C14 C15 H15 119.9 . .
C15 C16 C14 121.09(12) . 2
C15 C16 H16 119.5 . .
C14 C16 H16 119.5 2 .
C18 C17 C17 120.74(8) . 2
C18 C17 H17 119.6 . .
C17 C17 H17 119.6 2 .
C17 C18 C19 118.44(12) . .
C17 C18 C20 121.36(13) . .
C19 C18 C20 120.18(13) . .
C18 C19 C19 120.81(8) . 2
C18 C19 H19 119.6 . .
C19 C19 H19 119.6 2 .
C18 C20 P2 116.55(9) . .
C18 C20 H20A 108.2 . .
P2 C20 H20A 108.2 . .
C18 C20 H20B 108.2 . .
P2 C20 H20B 108.2 . .
H20A C20 H20B 107.3 . .

loop_
_geom_bond_atom_site_label_1
_geom_bond_atom_site_label_2
_geom_bond_distance
_geom_bond_site_symmetry_2
Co1 O1 2.0521(10) 2_556
Co1 O1 2.0521(10) .
Co1 N1 2.1320(11) .
Co1 N1 2.1320(11) 2_556
Co1 N2 2.1643(12) .
Co1 N2 2.1643(12) 2_556
P1 O1 1.4885(10) .
P1 O3 1.5565(10) .
P1 O2 1.5582(10) .
P1 C13 1.7941(14) .
P2 O4 1.5111(10) .
P2 O5 1.5309(9) .
P2 O6 1.5739(10) .
P2 C20 1.8027(13) .
O2 H2' 0.8200 .
O3 H3' 0.8200 .
O6 H6' 0.8200 .
N1 C1 1.3304(17) .
N1 C12 1.3627(17) .
N2 C10 1.3260(18) .
N2 C11 1.3615(17) .
C1 C2 1.407(2) .
C1 H1 0.9300 .
C2 C3 1.374(2) .
C2 H2 0.9300 .
C3 C4 1.413(2) .
C3 H3 0.9300 .
C4 C12 1.4058(18) .
C4 C5 1.434(2) .
C5 C6 1.353(2) .
C5 H5 0.9300 .
C6 C7 1.435(2) .
C6 H6 0.9300 .
C7 C11 1.4092(19) .
C7 C8 1.412(2) .
C8 C9 1.372(2) .
C8 H8 0.9300 .
C9 C10 1.405(2) .
C9 H9 0.9300 .
C10 H10 0.9300 .
C11 C12 1.4429(19) .
C13 C14 1.5104(18) .
C13 H13A 0.9700 .
C13 H13B 0.9700 .
C14 C15 1.3931(18) .
C14 C16 1.3966(18) 2
C15 C16 1.3900(19) .
C15 H15 0.9300 .
C16 C14 1.3966(18) 2
C16 H16 0.9300 .
C17 C18 1.390(2) .
C17 C17 1.403(3) 2
C17 H17 0.9300 .
C18 C19 1.393(2) .
C18 C20 1.5117(17) .
C19 C19 1.398(3) 2
C19 H19 0.9300 .
C20 H20A 0.9700 .
C20 H20B 0.9700 .

loop_
_geom_torsion_atom_site_label_1
_geom_torsion_atom_site_label_2
_geom_torsion_atom_site_label_3
_geom_torsion_atom_site_label_4
_geom_torsion
_geom_torsion_site_symmetry_1
_geom_torsion_site_symmetry_4
O3 P1 O1 Co1 -3.39(13) . .
O2 P1 O1 Co1 -125.14(11) . .
C13 P1 O1 Co1 114.70(11) . .
O1 Co1 O1 P1 -56.76(10) 2_556 .
N1 Co1 O1 P1 32.29(12) . .
N1 Co1 O1 P1 -155.99(11) 2_556 .
N2 Co1 O1 P1 109.94(11) . .
N2 Co1 O1 P1 -173.41(13) 2_556 .
O1 Co1 N1 C1 3.77(12) 2_556 .
O1 Co1 N1 C1 -93.70(12) . .
N1 Co1 N1 C1 135.46(12) 2_556 .
N2 Co1 N1 C1 179.25(13) . .
N2 Co1 N1 C1 92.72(12) 2_556 .
O1 Co1 N1 C12 -171.94(10) 2_556 .
O1 Co1 N1 C12 90.58(10) . .
N1 Co1 N1 C12 -40.26(9) 2_556 .
N2 Co1 N1 C12 3.54(9) . .
N2 Co1 N1 C12 -82.99(10) 2_556 .
O1 Co1 N2 C10 -164.95(15) 2_556 .
O1 Co1 N2 C10 77.39(12) . .
N1 Co1 N2 C10 177.24(13) . .
N1 Co1 N2 C10 -10.34(13) 2_556 .
N2 Co1 N2 C10 -88.09(13) 2_556 .
O1 Co1 N2 C11 15.6(2) 2_556 .
O1 Co1 N2 C11 -102.10(9) . .
N1 Co1 N2 C11 -2.26(9) . .
N1 Co1 N2 C11 170.16(9) 2_556 .
N2 Co1 N2 C11 92.41(9) 2_556 .
C12 N1 C1 C2 0.1(2) . .
Co1 N1 C1 C2 -175.47(11) . .
N1 C1 C2 C3 0.0(2) . .
C1 C2 C3 C4 -0.6(2) . .
C2 C3 C4 C12 0.9(2) . .
C2 C3 C4 C5 -178.09(14) . .
C12 C4 C5 C6 -0.5(2) . .
C3 C4 C5 C6 178.50(15) . .
C4 C5 C6 C7 1.1(2) . .
C5 C6 C7 C11 -0.3(2) . .
C5 C6 C7 C8 -179.99(15) . .
C11 C7 C8 C9 0.6(2) . .
C6 C7 C8 C9 -179.68(14) . .
C7 C8 C9 C10 0.2(2) . .
C11 N2 C10 C9 -0.2(2) . .
Co1 N2 C10 C9 -179.67(11) . .
C8 C9 C10 N2 -0.5(2) . .
C10 N2 C11 C7 1.1(2) . .
Co1 N2 C11 C7 -179.33(10) . .
C10 N2 C11 C12 -178.82(13) . .
Co1 N2 C11 C12 0.73(15) . .
C8 C7 C11 N2 -1.3(2) . .
C6 C7 C11 N2 178.96(13) . .
C8 C7 C11 C12 178.61(13) . .
C6 C7 C11 C12 -1.1(2) . .
C1 N1 C12 C4 0.3(2) . .
Co1 N1 C12 C4 176.48(11) . .
C1 N1 C12 C11 179.48(12) . .
Co1 N1 C12 C11 -4.36(15) . .
C3 C4 C12 N1 -0.8(2) . .
C5 C4 C12 N1 178.24(13) . .
C3 C4 C12 C11 -179.96(13) . .
C5 C4 C12 C11 -0.9(2) . .
N2 C11 C12 N1 2.44(18) . .
C7 C11 C12 N1 -177.49(12) . .
N2 C11 C12 C4 -178.37(12) . .
C7 C11 C12 C4 1.7(2) . .
O1 P1 C13 C14 49.66(13) . .
O3 P1 C13 C14 171.21(10) . .
O2 P1 C13 C14 -71.94(12) . .
P1 C13 C14 C15 77.82(16) . .
P1 C13 C14 C16 -104.68(14) . 2
C16 C14 C15 C16 -1.40(18) 2 .
C13 C14 C15 C16 176.14(13) . .
C14 C15 C16 C14 -0.9(2) . 2
C17 C17 C18 C19 0.1(2) 2 .
C17 C17 C18 C20 178.91(15) 2 .
C17 C18 C19 C19 -0.4(2) . 2
C20 C18 C19 C19 -179.13(15) . 2
C17 C18 C20 P2 97.34(14) . .
C19 C18 C20 P2 -83.92(15) . .
O4 P2 C20 C18 45.49(13) . .
O5 P2 C20 C18 170.73(11) . .
O6 P2 C20 C18 -74.44(12) . .
